data_4119199
loop_
_publ_author_name
'Bin Xiao'
'Zhao-Jing Liu'
'Lei Liu'
'Yao Fu'

_publ_section_title
;
 Palladium-Catalyzed C-H Activation/Cross-Coupling of Pyridine N-Oxides
 with Nonactivated Secondary Alkyl Bromides
;
_journal_name_full 'Journal of the American Chemical Society'
_journal_page_first 616
_journal_page_last 619
_journal_paper_doi 10.1021/ja3113752
_journal_volume 135
_journal_year 2013
_chemical_absolute_configuration ad
_chemical_formula_sum 'C25 H35 N O2'
_chemical_formula_weight 381.54
_chemical_name_systematic
; 
 ? 
;
_space_group_IT_number 4
_symmetry_cell_setting monoclinic
_symmetry_space_group_name_Hall 'P 2yb'
_symmetry_space_group_name_H-M 'P 1 21 1'
_atom_sites_solution_hydrogens geom
_atom_sites_solution_primary direct
_atom_sites_solution_secondary difmap
_audit_creation_method SHELXL-97
_cell_angle_alpha 90.00
_cell_angle_beta 108.7960(10)
_cell_angle_gamma 90.00
_cell_formula_units_Z 6
_cell_length_a 17.0864(2)
_cell_length_b 10.11630(10)
_cell_length_c 20.2250(3)
_cell_measurement_reflns_used 17713
_cell_measurement_temperature 290(2)
_cell_measurement_theta_max 69.4210
_cell_measurement_theta_min 2.9517
_cell_volume 3309.48(7)
_computing_cell_refinement 'CrysAlisPro (Oxford Diffraction Ltd.)'
_computing_data_collection 'CrysAlisPro (Oxford Diffraction Ltd.)'
_computing_data_reduction 'CrysAlisPro (Oxford Diffraction Ltd.)'
_computing_molecular_graphics 'Ortep-3 (L. J. Farrugia, 2001)'
_computing_publication_material SHELXL-97
_computing_structure_refinement 'SHELXL-97 (Sheldrick, 1997)'
_computing_structure_solution 'SHELXS-97 (Sheldrick, 1997)'
_diffrn_ambient_temperature 290(2)
_diffrn_detector_area_resol_mean 15.9149
_diffrn_measured_fraction_theta_full 0.987
_diffrn_measured_fraction_theta_max 0.987
_diffrn_measurement_device_type 'Gemini S Ultra, Oxford Diffraction'
_diffrn_measurement_method '\w scans'
_diffrn_radiation_monochromator mirror
_diffrn_radiation_source 'Enhance Ultra (Cu) x-ray Source'
_diffrn_radiation_type CuK\a
_diffrn_radiation_wavelength 1.54184
_diffrn_reflns_av_R_equivalents 0.0176
_diffrn_reflns_av_sigmaI/netI 0.0207
_diffrn_reflns_limit_h_max 19
_diffrn_reflns_limit_h_min -20
_diffrn_reflns_limit_k_max 12
_diffrn_reflns_limit_k_min -12
_diffrn_reflns_limit_l_max 24
_diffrn_reflns_limit_l_min -24
_diffrn_reflns_number 27656
_diffrn_reflns_theta_full 69.55
_diffrn_reflns_theta_max 69.55
_diffrn_reflns_theta_min 2.95
_exptl_absorpt_coefficient_mu 0.553
_exptl_absorpt_correction_T_max 0.8516
_exptl_absorpt_correction_T_min 0.8257
_exptl_absorpt_correction_type multi-scan
_exptl_absorpt_process_details
;
CrysAlisPro, Oxford Diffraction Ltd.,
Version 1.171.34.44 (release 25-10-2010 CrysAlis171 .NET)
(compiled Oct 25 2010,18:11:34)
empirical absorption correction using spherical harmonics,
 implemented in SCALE3 ABSPACK scaling algorithm.
;
_exptl_crystal_density_diffrn 1.149
_exptl_crystal_F_000 1248
_exptl_crystal_size_max 0.36
_exptl_crystal_size_mid 0.32
_exptl_crystal_size_min 0.30
_refine_diff_density_max 0.225
_refine_diff_density_min -0.180
_refine_diff_density_rms 0.033
_refine_ls_abs_structure_details 'Flack H D (1983), Acta Cryst. A39, 876-881'
_refine_ls_abs_structure_Flack -0.07(19)
_refine_ls_extinction_method none
_refine_ls_goodness_of_fit_ref 1.058
_refine_ls_hydrogen_treatment constr
_refine_ls_matrix_type full
_refine_ls_number_parameters 766
_refine_ls_number_reflns 12074
_refine_ls_number_restraints 2
_refine_ls_restrained_S_all 1.058
_refine_ls_R_factor_all 0.0508
_refine_ls_R_factor_gt 0.0443
_refine_ls_shift/su_max 0.000
_refine_ls_shift/su_mean 0.000
_refine_ls_structure_factor_coef Fsqd
_refine_ls_weighting_details 'calc w=1/[\s^2^(Fo^2^)+(0.0908P)^2^+0.1819P] where P=(Fo^2^+2Fc^2^)/3'
_refine_ls_weighting_scheme calc
_refine_ls_wR_factor_gt 0.1205
_refine_ls_wR_factor_ref 0.1392
_reflns_number_gt 10798
_reflns_number_total 12074
_reflns_threshold_expression >2sigma(I)
_cod_data_source_file ja3113752_si_002.cif
_cod_data_source_block shelxl
_cod_original_sg_symbol_H-M 'P 21'
_cod_database_code 4119199

loop_
_symmetry_equiv_pos_as_xyz
'x, y, z'
'-x, y+1/2, -z'

loop_
_atom_site_label
_atom_site_type_symbol
_atom_site_fract_x
_atom_site_fract_y
_atom_site_fract_z
_atom_site_U_iso_or_equiv
_atom_site_adp_type
_atom_site_occupancy
_atom_site_symmetry_multiplicity
_atom_site_calc_flag
_atom_site_refinement_flags
O3 O 0.72611(8) 0.81361(17) 0.90218(6) 0.0619(3) Uani 1 1 d .
O1 O 0.68572(8) 0.83073(18) 0.55722(6) 0.0633(3) Uani 1 1 d .
N1 N 0.69360(9) 0.83657(16) 0.49530(7) 0.0516(3) Uani 1 1 d .
N2 N 0.73979(8) 0.82566(16) 0.84283(7) 0.0473(3) Uani 1 1 d .
C15 C 0.29053(11) 0.86559(18) 0.45726(9) 0.0479(4) Uani 1 1 d .
H15 H 0.3098 0.7983 0.4938 0.058 Uiso 1 1 calc R
C8 C 0.43967(11) 0.94375(19) 0.49478(9) 0.0518(4) Uani 1 1 d .
H8A H 0.4264 1.0285 0.5110 0.062 Uiso 1 1 calc R
H8B H 0.4481 0.8809 0.5326 0.062 Uiso 1 1 calc R
C9 C 0.36580(11) 0.89816(17) 0.43263(9) 0.0461(4) Uani 1 1 d .
O5 O 0.37746(9) 1.3426(2) 0.79604(7) 0.0807(5) Uani 1 1 d .
C10 C 0.39187(11) 0.76760(18) 0.40468(10) 0.0513(4) Uani 1 1 d .
H10 H 0.4035 0.7040 0.4432 0.062 Uiso 1 1 calc R
C34 C 0.41107(11) 0.89737(17) 0.76121(9) 0.0460(4) Uani 1 1 d .
C5 C 0.62411(11) 0.83369(19) 0.43686(9) 0.0517(4) Uani 1 1 d .
N3 N 0.37849(10) 1.3334(2) 0.86085(9) 0.0619(4) Uani 1 1 d .
C40 C 0.33244(10) 0.86458(17) 0.78093(9) 0.0469(4) Uani 1 1 d .
H40 H 0.3489 0.7957 0.8169 0.056 Uiso 1 1 calc R
C35 C 0.48107(11) 0.94122(19) 0.82614(10) 0.0512(4) Uani 1 1 d .
H35A H 0.4667 1.0260 0.8414 0.061 Uiso 1 1 calc R
H35B H 0.4859 0.8780 0.8633 0.061 Uiso 1 1 calc R
C30 C 0.67405(10) 0.82950(19) 0.78135(8) 0.0468(3) Uani 1 1 d .
C32 C 0.52200(11) 0.7797(2) 0.72186(10) 0.0540(4) Uani 1 1 d .
H32A H 0.5368 0.6954 0.7063 0.065 Uiso 1 1 calc R
H32B H 0.5177 0.8444 0.6855 0.065 Uiso 1 1 calc R
C19 C 0.14971(12) 0.7683(2) 0.42891(11) 0.0581(5) Uani 1 1 d .
H19 H 0.1749 0.7103 0.4690 0.070 Uiso 1 1 calc R
C39 C 0.26281(11) 0.8035(2) 0.71922(10) 0.0529(4) Uani 1 1 d .
H39 H 0.2448 0.8699 0.6821 0.064 Uiso 1 1 calc R
C31 C 0.58917(10) 0.82209(18) 0.78872(9) 0.0470(4) Uani 1 1 d .
H31 H 0.5914 0.7552 0.8243 0.056 Uiso 1 1 calc R
C14 C 0.21821(11) 0.8017(2) 0.39900(10) 0.0539(4) Uani 1 1 d .
H14 H 0.1969 0.8666 0.3615 0.065 Uiso 1 1 calc R
C33 C 0.43880(11) 0.76734(18) 0.73428(10) 0.0499(4) Uani 1 1 d .
H33 H 0.4469 0.7025 0.7719 0.060 Uiso 1 1 calc R
C11 C 0.47149(12) 0.7807(2) 0.38707(10) 0.0562(4) Uani 1 1 d .
H11A H 0.4634 0.8439 0.3494 0.067 Uiso 1 1 calc R
H11B H 0.4851 0.6961 0.3711 0.067 Uiso 1 1 calc R
C29 C 0.69123(12) 0.8394(2) 0.71946(10) 0.0580(4) Uani 1 1 d .
H29 H 0.6477 0.8413 0.6776 0.070 Uiso 1 1 calc R
C4 C 0.63483(13) 0.8365(2) 0.37176(10) 0.0619(5) Uani 1 1 d .
H4 H 0.5887 0.8338 0.3317 0.074 Uiso 1 1 calc R
C1 C 0.77138(12) 0.8450(2) 0.48999(11) 0.0594(5) Uani 1 1 d .
C60 C 0.67816(13) 1.24934(19) 0.92193(11) 0.0565(4) Uani 1 1 d .
H60 H 0.6611 1.1960 0.8792 0.068 Uiso 1 1 calc R
C24 C 0.34343(13) 1.0076(2) 0.37689(11) 0.0604(5) Uani 1 1 d .
H24A H 0.3865 1.0152 0.3561 0.091 Uiso 1 1 calc R
H24B H 0.3376 1.0901 0.3983 0.091 Uiso 1 1 calc R
H24C H 0.2923 0.9859 0.3415 0.091 Uiso 1 1 calc R
C41 C 0.30073(12) 0.9810(2) 0.81425(11) 0.0592(5) Uani 1 1 d .
H41A H 0.2887 1.0548 0.7819 0.071 Uiso 1 1 calc R
H41B H 0.3443 1.0085 0.8561 0.071 Uiso 1 1 calc R
C6 C 0.54304(10) 0.82603(19) 0.44991(9) 0.0500(4) Uani 1 1 d .
H6 H 0.5492 0.7600 0.4867 0.060 Uiso 1 1 calc R
C7 C 0.52032(12) 0.95730(19) 0.47761(11) 0.0554(4) Uani 1 1 d .
H7A H 0.5646 0.9833 0.5193 0.067 Uiso 1 1 calc R
H7B H 0.5141 1.0258 0.4428 0.067 Uiso 1 1 calc R
C44 C 0.19001(12) 0.7702(2) 0.74386(11) 0.0584(5) Uani 1 1 d .
H44 H 0.2120 0.7116 0.7842 0.070 Uiso 1 1 calc R
C58 C 0.62585(12) 1.4462(2) 0.84694(11) 0.0604(5) Uani 1 1 d .
H58A H 0.6390 1.5351 0.8359 0.073 Uiso 1 1 calc R
H58B H 0.6119 1.3945 0.8043 0.073 Uiso 1 1 calc R
C12 C 0.32157(13) 0.7086(2) 0.34535(12) 0.0676(6) Uani 1 1 d .
H12A H 0.3058 0.7698 0.3064 0.081 Uiso 1 1 calc R
H12B H 0.3401 0.6274 0.3297 0.081 Uiso 1 1 calc R
C65 C 0.77082(11) 1.36056(17) 0.86613(9) 0.0493(4) Uani 1 1 d .
H65 H 0.7457 1.3015 0.8265 0.059 Uiso 1 1 calc R
C26 C 0.82003(10) 0.8306(2) 0.84280(10) 0.0528(4) Uani 1 1 d .
C16 C 0.26121(12) 0.9835(2) 0.49168(11) 0.0580(4) Uani 1 1 d .
H16A H 0.3070 1.0140 0.5311 0.070 Uiso 1 1 calc R
H16B H 0.2453 1.0554 0.4583 0.070 Uiso 1 1 calc R
C37 C 0.37183(12) 0.7107(2) 0.67138(12) 0.0658(5) Uani 1 1 d .
H37A H 0.3916 0.6296 0.6565 0.079 Uiso 1 1 calc R
H37B H 0.3594 0.7731 0.6330 0.079 Uiso 1 1 calc R
C59 C 0.70263(12) 1.38601(18) 0.90038(10) 0.0519(4) Uani 1 1 d .
C27 C 0.83508(12) 0.8423(2) 0.78026(11) 0.0643(5) Uani 1 1 d .
H27 H 0.8893 0.8472 0.7800 0.077 Uiso 1 1 calc R
C17 C 0.18787(13) 0.9500(3) 0.51712(11) 0.0673(5) Uani 1 1 d .
H17A H 0.2056 0.8880 0.5557 0.081 Uiso 1 1 calc R
H17B H 0.1688 1.0297 0.5338 0.081 Uiso 1 1 calc R
C13 C 0.24707(13) 0.6798(2) 0.36840(13) 0.0669(5) Uani 1 1 d .
H13A H 0.2611 0.6101 0.4032 0.080 Uiso 1 1 calc R
H13B H 0.2021 0.6482 0.3287 0.080 Uiso 1 1 calc R
C68 C 0.93603(12) 1.3859(2) 0.84920(10) 0.0554(4) Uani 1 1 d .
C43 C 0.15593(12) 0.8917(2) 0.77123(11) 0.0614(5) Uani 1 1 d .
C49 C 0.39330(13) 1.0085(2) 0.70652(11) 0.0613(5) Uani 1 1 d .
H49A H 0.4388 1.0161 0.6887 0.092 Uiso 1 1 calc R
H49B H 0.3862 1.0905 0.7278 0.092 Uiso 1 1 calc R
H49C H 0.3438 0.9882 0.6689 0.092 Uiso 1 1 calc R
C64 C 0.84628(12) 1.28469(18) 0.91456(10) 0.0537(4) Uani 1 1 d .
H64 H 0.8737 1.3407 0.9549 0.064 Uiso 1 1 calc R
C38 C 0.29365(12) 0.6822(2) 0.68960(13) 0.0667(6) Uani 1 1 d .
H38A H 0.3046 0.6112 0.7236 0.080 Uiso 1 1 calc R
H38B H 0.2506 0.6525 0.6480 0.080 Uiso 1 1 calc R
C2 C 0.77968(14) 0.8487(3) 0.42432(12) 0.0712(6) Uani 1 1 d .
H2 H 0.8322 0.8550 0.4202 0.085 Uiso 1 1 calc R
O4 O 0.05253(11) 0.8663(3) 0.82960(12) 0.1101(8) Uani 1 1 d .
C69 C 0.90612(12) 1.2595(2) 0.87464(11) 0.0565(4) Uani 1 1 d .
H69 H 0.8748 1.2110 0.8325 0.068 Uiso 1 1 calc R
C36 C 0.56493(11) 0.95357(19) 0.81467(10) 0.0532(4) Uani 1 1 d .
H36A H 0.6066 0.9785 0.8582 0.064 Uiso 1 1 calc R
H36B H 0.5623 1.0223 0.7806 0.064 Uiso 1 1 calc R
C62 C 0.75129(14) 1.1766(2) 0.97271(12) 0.0697(6) Uani 1 1 d .
H62A H 0.7724 1.2274 1.0155 0.084 Uiso 1 1 calc R
H62B H 0.7330 1.0915 0.9844 0.084 Uiso 1 1 calc R
C28 C 0.77137(13) 0.8466(3) 0.71817(11) 0.0700(6) Uani 1 1 d .
H28 H 0.7820 0.8543 0.6760 0.084 Uiso 1 1 calc R
C18 C 0.11767(12) 0.8900(2) 0.45842(11) 0.0622(5) Uani 1 1 d .
O6 O 1.02059(11) 1.3787(2) 0.77206(10) 0.0935(6) Uani 1 1 d .
C66 C 0.79697(12) 1.4851(2) 0.83480(11) 0.0589(5) Uani 1 1 d .
H66A H 0.7486 1.5228 0.8005 0.071 Uiso 1 1 calc R
H66B H 0.8180 1.5499 0.8716 0.071 Uiso 1 1 calc R
C67 C 0.86308(12) 1.4591(2) 0.79994(11) 0.0629(5) Uani 1 1 d .
H67A H 0.8394 1.4071 0.7579 0.076 Uiso 1 1 calc R
H67B H 0.8817 1.5425 0.7866 0.076 Uiso 1 1 calc R
C25 C 0.07640(15) 0.9936(3) 0.40242(13) 0.0773(6) Uani 1 1 d .
H25A H 0.1161 1.0267 0.3821 0.116 Uiso 1 1 calc R
H25B H 0.0560 1.0652 0.4235 0.116 Uiso 1 1 calc R
H25C H 0.0312 0.9535 0.3667 0.116 Uiso 1 1 calc R
C75 C 0.98636(15) 1.4776(2) 0.90853(13) 0.0728(6) Uani 1 1 d .
H75A H 1.0346 1.4317 0.9371 0.109 Uiso 1 1 calc R
H75B H 0.9530 1.5033 0.9365 0.109 Uiso 1 1 calc R
H75C H 1.0029 1.5549 0.8889 0.109 Uiso 1 1 calc R
C56 C 0.52855(12) 1.3145(2) 0.89232(10) 0.0597(5) Uani 1 1 d .
H56 H 0.5167 1.2586 0.8507 0.072 Uiso 1 1 calc R
C51 C 0.30497(13) 1.3414(2) 0.87457(12) 0.0683(5) Uani 1 1 d U
C50 C 0.12047(15) 0.9976(3) 0.71482(14) 0.0807(7) Uani 1 1 d .
H50A H 0.1642 1.0334 0.7001 0.121 Uiso 1 1 calc R
H50B H 0.0957 1.0670 0.7337 0.121 Uiso 1 1 calc R
H50C H 0.0794 0.9583 0.6755 0.121 Uiso 1 1 calc R
C3 C 0.71245(15) 0.8433(3) 0.36538(12) 0.0741(6) Uani 1 1 d .
H3 H 0.7190 0.8442 0.3215 0.089 Uiso 1 1 calc R
C42 C 0.22276(12) 0.9488(2) 0.83373(12) 0.0643(5) Uani 1 1 d .
H42A H 0.2365 0.8856 0.8718 0.077 Uiso 1 1 calc R
H42B H 0.2025 1.0286 0.8493 0.077 Uiso 1 1 calc R
C55 C 0.45210(12) 1.3156(2) 0.91367(10) 0.0612(5) Uani 1 1 d .
C54 C 0.45030(16) 1.3001(3) 0.98064(12) 0.0831(7) Uani 1 1 d .
H54 H 0.4996 1.2864 1.0167 0.100 Uiso 1 1 calc R
C52 C 0.30577(15) 1.3275(3) 0.94292(13) 0.0795(6) Uani 1 1 d .
H52 H 0.2564 1.3340 0.9529 0.095 Uiso 1 1 calc R
C61 C 0.60317(13) 1.2551(2) 0.94734(11) 0.0625(5) Uani 1 1 d .
H61A H 0.5897 1.1665 0.9586 0.075 Uiso 1 1 calc R
H61B H 0.6166 1.3079 0.9896 0.075 Uiso 1 1 calc R
C57 C 0.55020(13) 1.4523(2) 0.87177(13) 0.0672(5) Uani 1 1 d .
H57A H 0.5035 1.4877 0.8347 0.081 Uiso 1 1 calc R
H57B H 0.5615 1.5112 0.9116 0.081 Uiso 1 1 calc R
C72 C 1.00024(12) 1.3316(3) 0.81860(12) 0.0693(5) Uani 1 1 d .
C63 C 0.81931(14) 1.1563(2) 0.94101(13) 0.0684(6) Uani 1 1 d .
H63A H 0.8003 1.0946 0.9024 0.082 Uiso 1 1 calc R
H63B H 0.8667 1.1170 0.9758 0.082 Uiso 1 1 calc R
C20 C 0.07005(13) 0.6982(3) 0.38485(14) 0.0757(6) Uani 1 1 d .
H20A H 0.0463 0.7410 0.3399 0.091 Uiso 1 1 calc R
H20B H 0.0804 0.6060 0.3775 0.091 Uiso 1 1 calc R
C23 C 0.84059(12) 0.8478(3) 0.55670(12) 0.0735(6) Uani 1 1 d .
H23A H 0.8410 0.7671 0.5818 0.110 Uiso 1 1 calc R
H23B H 0.8337 0.9214 0.5843 0.110 Uiso 1 1 calc R
H23C H 0.8919 0.8567 0.5473 0.110 Uiso 1 1 calc R
C48 C 0.88522(11) 0.8207(2) 0.91194(11) 0.0641(5) Uani 1 1 d .
H48A H 0.8774 0.8892 0.9421 0.096 Uiso 1 1 calc R
H48B H 0.9386 0.8305 0.9062 0.096 Uiso 1 1 calc R
H48C H 0.8819 0.7360 0.9323 0.096 Uiso 1 1 calc R
C70 C 0.98561(14) 1.1791(2) 0.90800(14) 0.0739(6) Uani 1 1 d .
H70A H 1.0154 1.2108 0.9546 0.089 Uiso 1 1 calc R
H70B H 0.9736 1.0858 0.9102 0.089 Uiso 1 1 calc R
C45 C 0.11301(13) 0.7006(3) 0.69553(15) 0.0795(7) Uani 1 1 d .
H45A H 0.0942 0.7421 0.6499 0.095 Uiso 1 1 calc R
H45B H 0.1237 0.6078 0.6901 0.095 Uiso 1 1 calc R
O2 O 0.02206(12) 0.8651(3) 0.52439(12) 0.1156(8) Uani 1 1 d .
C74 C 0.73493(15) 1.4803(2) 0.96330(11) 0.0674(5) Uani 1 1 d .
H74A H 0.7440 1.5663 0.9471 0.101 Uiso 1 1 calc R
H74B H 0.7860 1.4467 0.9946 0.101 Uiso 1 1 calc R
H74C H 0.6949 1.4863 0.9873 0.101 Uiso 1 1 calc R
C47 C 0.08165(13) 0.8314(3) 0.78513(14) 0.0788(6) Uani 1 1 d .
C46 C 0.05002(16) 0.7186(3) 0.73413(17) 0.0943(9) Uani 1 1 d .
H46A H -0.0040 0.7398 0.7015 0.113 Uiso 1 1 calc R
H46B H 0.0455 0.6384 0.7589 0.113 Uiso 1 1 calc R
C73 C 0.23017(15) 1.3610(4) 0.81300(16) 0.0936(9) Uani 1 1 d U
H73A H 0.2281 1.2943 0.7787 0.140 Uiso 1 1 calc R
H73B H 0.2322 1.4468 0.7933 0.140 Uiso 1 1 calc R
H73C H 0.1818 1.3547 0.8271 0.140 Uiso 1 1 calc R
C53 C 0.37738(17) 1.3043(4) 0.99574(13) 0.0919(9) Uani 1 1 d .
H53 H 0.3771 1.2916 1.0412 0.110 Uiso 1 1 calc R
C21 C 0.01409(16) 0.7122(3) 0.42929(18) 0.0978(9) Uani 1 1 d .
H21A H 0.0152 0.6321 0.4559 0.117 Uiso 1 1 calc R
H21B H -0.0424 0.7286 0.4001 0.117 Uiso 1 1 calc R
C71 C 1.03413(17) 1.2049(3) 0.85741(17) 0.0941(8) Uani 1 1 d .
H71A H 1.0926 1.2145 0.8829 0.113 Uiso 1 1 calc R
H71B H 1.0270 1.1320 0.8249 0.113 Uiso 1 1 calc R
C22 C 0.04696(13) 0.8288(3) 0.47819(15) 0.0839(7) Uani 1 1 d .

loop_
_atom_site_aniso_label
_atom_site_aniso_U_11
_atom_site_aniso_U_22
_atom_site_aniso_U_33
_atom_site_aniso_U_23
_atom_site_aniso_U_13
_atom_site_aniso_U_12
O3 0.0605(7) 0.0836(9) 0.0457(6) 0.0036(7) 0.0227(6) 0.0010(7)
O1 0.0565(7) 0.0847(9) 0.0533(7) -0.0005(7) 0.0240(6) -0.0040(8)
N1 0.0533(8) 0.0505(8) 0.0547(8) -0.0016(7) 0.0227(7) -0.0016(7)
N2 0.0467(7) 0.0503(7) 0.0461(7) 0.0003(7) 0.0168(6) 0.0007(7)
C15 0.0475(9) 0.0471(9) 0.0462(8) 0.0007(7) 0.0108(7) 0.0007(7)
C8 0.0521(9) 0.0499(9) 0.0512(9) -0.0095(7) 0.0138(8) -0.0025(8)
C9 0.0484(9) 0.0409(8) 0.0465(8) -0.0013(7) 0.0116(7) 0.0023(7)
O5 0.0694(8) 0.1196(14) 0.0592(8) 0.0119(9) 0.0290(7) 0.0028(10)
C10 0.0536(10) 0.0433(9) 0.0525(9) -0.0061(7) 0.0111(8) -0.0014(7)
C34 0.0436(8) 0.0443(8) 0.0497(9) -0.0003(7) 0.0145(7) 0.0021(7)
C5 0.0578(9) 0.0423(8) 0.0567(9) -0.0018(8) 0.0208(8) -0.0010(8)
N3 0.0619(9) 0.0663(10) 0.0660(9) 0.0006(9) 0.0326(8) -0.0020(9)
C40 0.0430(8) 0.0466(9) 0.0503(9) -0.0013(7) 0.0139(7) 0.0007(7)
C35 0.0468(9) 0.0513(9) 0.0553(10) -0.0114(8) 0.0162(8) -0.0007(7)
C30 0.0454(8) 0.0476(9) 0.0478(8) -0.0010(8) 0.0157(7) 0.0006(8)
C32 0.0478(9) 0.0569(10) 0.0579(10) -0.0081(8) 0.0178(8) 0.0019(8)
C19 0.0485(10) 0.0542(10) 0.0667(12) 0.0061(9) 0.0119(9) 0.0013(8)
C39 0.0443(9) 0.0563(10) 0.0562(10) -0.0066(8) 0.0133(7) -0.0001(8)
C31 0.0463(8) 0.0449(8) 0.0513(8) -0.0011(8) 0.0179(7) 0.0019(7)
C14 0.0525(9) 0.0513(10) 0.0544(10) -0.0025(8) 0.0124(8) -0.0010(8)
C33 0.0479(9) 0.0467(9) 0.0541(10) -0.0069(8) 0.0151(8) 0.0001(7)
C11 0.0563(10) 0.0534(10) 0.0577(10) -0.0105(8) 0.0167(9) 0.0022(8)
C29 0.0586(10) 0.0683(12) 0.0499(9) 0.0039(9) 0.0212(8) 0.0044(10)
C4 0.0715(12) 0.0605(11) 0.0570(10) 0.0010(9) 0.0252(9) 0.0023(10)
C1 0.0571(10) 0.0548(11) 0.0735(12) -0.0037(10) 0.0311(9) -0.0009(9)
C60 0.0631(11) 0.0491(10) 0.0585(11) 0.0066(8) 0.0212(9) 0.0009(8)
C24 0.0658(12) 0.0541(10) 0.0631(11) 0.0110(9) 0.0234(9) 0.0067(9)
C41 0.0484(9) 0.0630(12) 0.0676(12) -0.0141(9) 0.0205(9) -0.0023(8)
C6 0.0529(9) 0.0438(8) 0.0538(9) -0.0024(8) 0.0177(7) 0.0007(8)
C7 0.0524(10) 0.0469(9) 0.0662(11) -0.0107(8) 0.0178(8) -0.0051(8)
C44 0.0460(9) 0.0591(11) 0.0681(11) -0.0054(9) 0.0156(9) -0.0042(8)
C58 0.0612(11) 0.0540(10) 0.0699(12) 0.0143(9) 0.0263(10) 0.0073(9)
C12 0.0586(11) 0.0674(13) 0.0721(13) -0.0287(11) 0.0144(10) -0.0043(10)
C65 0.0518(9) 0.0468(9) 0.0485(9) 0.0004(7) 0.0151(7) 0.0010(7)
C26 0.0465(8) 0.0508(9) 0.0613(10) -0.0010(9) 0.0177(8) 0.0006(8)
C16 0.0547(10) 0.0612(11) 0.0580(10) -0.0120(9) 0.0181(8) -0.0032(9)
C37 0.0523(10) 0.0723(13) 0.0708(13) -0.0301(11) 0.0171(9) -0.0062(9)
C59 0.0588(10) 0.0445(9) 0.0539(10) 0.0007(8) 0.0202(8) -0.0008(8)
C27 0.0493(9) 0.0776(14) 0.0717(12) 0.0010(11) 0.0273(9) 0.0000(10)
C17 0.0555(11) 0.0866(15) 0.0605(11) -0.0085(11) 0.0195(9) 0.0006(10)
C13 0.0562(11) 0.0574(12) 0.0802(14) -0.0221(10) 0.0123(10) -0.0094(9)
C68 0.0488(9) 0.0618(11) 0.0529(10) -0.0026(9) 0.0128(8) 0.0003(8)
C43 0.0446(9) 0.0663(12) 0.0745(12) -0.0035(10) 0.0210(9) 0.0021(9)
C49 0.0601(11) 0.0584(11) 0.0665(12) 0.0130(9) 0.0221(9) 0.0057(9)
C64 0.0585(10) 0.0492(10) 0.0511(9) 0.0010(8) 0.0145(8) 0.0030(8)
C38 0.0530(11) 0.0630(12) 0.0816(14) -0.0271(11) 0.0183(10) -0.0091(9)
C2 0.0682(12) 0.0753(14) 0.0836(14) -0.0005(12) 0.0432(12) -0.0019(11)
O4 0.0779(11) 0.136(2) 0.1398(17) -0.0335(15) 0.0676(12) -0.0220(12)
C69 0.0538(10) 0.0533(10) 0.0607(11) -0.0066(8) 0.0163(9) 0.0013(8)
C36 0.0477(9) 0.0504(9) 0.0625(11) -0.0106(8) 0.0190(8) -0.0042(8)
C62 0.0734(13) 0.0634(13) 0.0745(14) 0.0222(11) 0.0271(11) 0.0069(10)
C28 0.0656(12) 0.0947(17) 0.0591(11) 0.0057(12) 0.0333(10) 0.0022(12)
C18 0.0477(9) 0.0694(12) 0.0684(12) 0.0019(10) 0.0171(9) 0.0034(9)
O6 0.0737(10) 0.1303(17) 0.0851(11) 0.0051(11) 0.0377(9) 0.0029(10)
C66 0.0606(11) 0.0561(11) 0.0588(11) 0.0120(9) 0.0174(9) 0.0058(9)
C67 0.0559(10) 0.0745(13) 0.0568(11) 0.0092(10) 0.0159(9) 0.0001(10)
C25 0.0637(13) 0.0699(14) 0.0863(16) 0.0014(12) 0.0075(11) 0.0139(11)
C75 0.0657(12) 0.0688(14) 0.0737(14) -0.0083(11) 0.0083(11) -0.0111(10)
C56 0.0640(11) 0.0627(11) 0.0589(10) -0.0004(9) 0.0287(9) -0.0024(10)
C51 0.0591(11) 0.0693(13) 0.0834(13) 0.0018(12) 0.0327(10) -0.0023(11)
C50 0.0645(13) 0.0811(16) 0.0885(16) 0.0040(13) 0.0137(12) 0.0184(12)
C3 0.0873(15) 0.0811(15) 0.0684(13) 0.0029(12) 0.0453(12) 0.0021(14)
C42 0.0507(10) 0.0786(14) 0.0661(12) -0.0130(10) 0.0224(9) 0.0002(10)
C55 0.0590(11) 0.0677(12) 0.0608(10) -0.0078(10) 0.0246(9) -0.0046(10)
C54 0.0780(14) 0.116(2) 0.0632(12) -0.0080(14) 0.0335(11) -0.0118(15)
C52 0.0752(14) 0.0912(16) 0.0896(16) -0.0057(15) 0.0509(13) -0.0087(14)
C61 0.0671(12) 0.0602(11) 0.0632(11) 0.0053(9) 0.0251(10) -0.0040(10)
C57 0.0644(12) 0.0598(11) 0.0840(14) 0.0087(11) 0.0332(11) 0.0059(10)
C72 0.0538(10) 0.0815(14) 0.0737(13) -0.0098(12) 0.0217(10) -0.0023(11)
C63 0.0669(12) 0.0565(11) 0.0823(15) 0.0178(10) 0.0247(11) 0.0145(10)
C20 0.0516(11) 0.0632(13) 0.1039(18) -0.0055(13) 0.0134(11) -0.0042(10)
C23 0.0501(10) 0.0876(16) 0.0878(15) -0.0115(13) 0.0291(10) -0.0054(11)
C48 0.0515(10) 0.0642(11) 0.0688(12) -0.0064(10) 0.0086(9) 0.0024(9)
C70 0.0619(12) 0.0653(13) 0.0931(17) 0.0042(12) 0.0231(12) 0.0105(10)
C45 0.0490(11) 0.0839(16) 0.1032(18) -0.0214(14) 0.0213(12) -0.0127(11)
O2 0.0791(12) 0.162(2) 0.1257(16) -0.0169(16) 0.0605(12) -0.0145(13)
C74 0.0794(14) 0.0623(12) 0.0667(13) -0.0151(10) 0.0321(11) -0.0075(10)
C47 0.0486(10) 0.0933(17) 0.0983(16) -0.0091(15) 0.0289(11) -0.0043(12)
C46 0.0602(14) 0.102(2) 0.124(2) -0.0200(18) 0.0335(15) -0.0194(13)
C73 0.0607(12) 0.116(2) 0.112(2) 0.0177(18) 0.0387(13) 0.0042(14)
C53 0.0861(16) 0.134(3) 0.0695(14) -0.0096(16) 0.0438(13) -0.0135(17)
C21 0.0605(14) 0.094(2) 0.141(3) -0.0001(19) 0.0351(16) -0.0123(14)
C71 0.0718(15) 0.0875(18) 0.133(2) 0.0033(17) 0.0474(16) 0.0137(13)
C22 0.0536(11) 0.1020(19) 0.0990(17) 0.0068(16) 0.0286(12) -0.0018(14)

loop_
_atom_type_symbol
_atom_type_description
_atom_type_scat_dispersion_real
_atom_type_scat_dispersion_imag
_atom_type_scat_source
C C 0.0181 0.0091 'International Tables Vol C Tables 4.2.6.8 and 6.1.1.4'
H H 0.0000 0.0000 'International Tables Vol C Tables 4.2.6.8 and 6.1.1.4'
N N 0.0311 0.0180 'International Tables Vol C Tables 4.2.6.8 and 6.1.1.4'
O O 0.0492 0.0322 'International Tables Vol C Tables 4.2.6.8 and 6.1.1.4'

loop_
_geom_angle_atom_site_label_1
_geom_angle_atom_site_label_2
_geom_angle_atom_site_label_3
_geom_angle
O1 N1 C1 118.77(15)
O1 N1 C5 119.69(14)
C1 N1 C5 121.53(15)
O3 N2 C26 118.72(14)
O3 N2 C30 119.83(13)
C26 N2 C30 121.42(14)
C16 C15 C14 111.76(14)
C16 C15 C9 113.72(15)
C14 C15 C9 112.59(14)
C16 C15 H15 106.0
C14 C15 H15 106.0
C9 C15 H15 106.0
C7 C8 C9 113.77(15)
C7 C8 H8A 108.8
C9 C8 H8A 108.8
C7 C8 H8B 108.8
C9 C8 H8B 108.8
H8A C8 H8B 107.7
C8 C9 C24 109.14(15)
C8 C9 C15 110.32(14)
C24 C9 C15 110.55(14)
C8 C9 C10 107.20(14)
C24 C9 C10 112.16(15)
C15 C9 C10 107.40(14)
C11 C10 C12 112.89(16)
C11 C10 C9 113.18(15)
C12 C10 C9 111.96(15)
C11 C10 H10 106.0
C12 C10 H10 106.0
C9 C10 H10 106.0
C35 C34 C49 108.92(16)
C35 C34 C33 107.69(14)
C49 C34 C33 112.23(15)
C35 C34 C40 110.05(14)
C49 C34 C40 110.73(14)
C33 C34 C40 107.17(14)
N1 C5 C4 118.19(17)
N1 C5 C6 116.16(15)
C4 C5 C6 125.64(17)
O5 N3 C51 118.70(17)
O5 N3 C55 120.09(15)
C51 N3 C55 121.21(17)
C41 C40 C39 111.77(14)
C41 C40 C34 113.83(14)
C39 C40 C34 112.41(14)
C41 C40 H40 106.0
C39 C40 H40 106.0
C34 C40 H40 106.0
C36 C35 C34 113.91(15)
C36 C35 H35A 108.8
C34 C35 H35A 108.8
C36 C35 H35B 108.8
C34 C35 H35B 108.8
H35A C35 H35B 107.7
C29 C30 N2 118.04(15)
C29 C30 C31 125.93(15)
N2 C30 C31 116.03(13)
C31 C32 C33 110.58(14)
C31 C32 H32A 109.5
C33 C32 H32A 109.5
C31 C32 H32B 109.5
C33 C32 H32B 109.5
H32A C32 H32B 108.1
C14 C19 C20 121.56(19)
C14 C19 C18 113.03(16)
C20 C19 C18 103.51(17)
C14 C19 H19 105.9
C20 C19 H19 105.9
C18 C19 H19 105.9
C44 C39 C38 111.85(17)
C44 C39 C40 108.75(15)
C38 C39 C40 111.31(14)
C44 C39 H39 108.3
C38 C39 H39 108.3
C40 C39 H39 108.3
C30 C31 C32 113.53(14)
C30 C31 C36 111.41(15)
C32 C31 C36 109.73(14)
C30 C31 H31 107.3
C32 C31 H31 107.3
C36 C31 H31 107.3
C19 C14 C13 111.82(17)
C19 C14 C15 108.57(15)
C13 C14 C15 111.23(15)
C19 C14 H14 108.4
C13 C14 H14 108.4
C15 C14 H14 108.4
C37 C33 C32 112.49(15)
C37 C33 C34 112.30(15)
C32 C33 C34 113.16(15)
C37 C33 H33 106.1
C32 C33 H33 106.1
C34 C33 H33 106.1
C10 C11 C6 111.68(15)
C10 C11 H11A 109.3
C6 C11 H11A 109.3
C10 C11 H11B 109.3
C6 C11 H11B 109.3
H11A C11 H11B 107.9
C30 C29 C28 121.60(18)
C30 C29 H29 119.2
C28 C29 H29 119.2
C3 C4 C5 121.1(2)
C3 C4 H4 119.4
C5 C4 H4 119.4
N1 C1 C2 118.68(19)
N1 C1 C23 116.10(17)
C2 C1 C23 125.22(18)
C62 C60 C61 112.67(16)
C62 C60 C59 112.54(17)
C61 C60 C59 113.13(16)
C62 C60 H60 105.9
C61 C60 H60 105.9
C59 C60 H60 105.9
C9 C24 H24A 109.5
C9 C24 H24B 109.5
H24A C24 H24B 109.5
C9 C24 H24C 109.5
H24A C24 H24C 109.5
H24B C24 H24C 109.5
C40 C41 C42 113.91(17)
C40 C41 H41A 108.8
C42 C41 H41A 108.8
C40 C41 H41B 108.8
C42 C41 H41B 108.8
H41A C41 H41B 107.7
C5 C6 C11 114.14(15)
C5 C6 C7 112.13(15)
C11 C6 C7 109.57(15)
C5 C6 H6 106.9
C11 C6 H6 106.9
C7 C6 H6 106.9
C8 C7 C6 110.86(15)
C8 C7 H7A 109.5
C6 C7 H7A 109.5
C8 C7 H7B 109.5
C6 C7 H7B 109.5
H7A C7 H7B 108.1
C39 C44 C45 121.15(18)
C39 C44 C43 112.73(16)
C45 C44 C43 104.46(16)
C39 C44 H44 105.8
C45 C44 H44 105.8
C43 C44 H44 105.8
C57 C58 C59 113.96(17)
C57 C58 H58A 108.8
C59 C58 H58A 108.8
C57 C58 H58B 108.8
C59 C58 H58B 108.8
H58A C58 H58B 107.7
C13 C12 C10 111.14(17)
C13 C12 H12A 109.4
C10 C12 H12A 109.4
C13 C12 H12B 109.4
C10 C12 H12B 109.4
H12A C12 H12B 108.0
C66 C65 C64 111.90(14)
C66 C65 C59 113.94(15)
C64 C65 C59 112.99(14)
C66 C65 H65 105.7
C64 C65 H65 105.7
C59 C65 H65 105.7
N2 C26 C27 119.12(16)
N2 C26 C48 116.35(16)
C27 C26 C48 124.52(17)
C17 C16 C15 113.46(17)
C17 C16 H16A 108.9
C15 C16 H16A 108.9
C17 C16 H16B 108.9
C15 C16 H16B 108.9
H16A C16 H16B 107.7
C33 C37 C38 110.53(16)
C33 C37 H37A 109.5
C38 C37 H37A 109.5
C33 C37 H37B 109.5
C38 C37 H37B 109.5
H37A C37 H37B 108.1
C58 C59 C74 109.49(17)
C58 C59 C60 107.84(16)
C74 C59 C60 112.15(16)
C58 C59 C65 110.21(15)
C74 C59 C65 110.43(15)
C60 C59 C65 106.65(14)
C28 C27 C26 121.09(17)
C28 C27 H27 119.5
C26 C27 H27 119.5
C18 C17 C16 110.53(16)
C18 C17 H17A 109.5
C16 C17 H17A 109.5
C18 C17 H17B 109.5
C16 C17 H17B 109.5
H17A C17 H17B 108.1
C12 C13 C14 112.37(17)
C12 C13 H13A 109.1
C14 C13 H13A 109.1
C12 C13 H13B 109.1
C14 C13 H13B 109.1
H13A C13 H13B 107.9
C67 C68 C72 117.15(17)
C67 C68 C69 109.71(16)
C72 C68 C69 101.41(18)
C67 C68 C75 110.61(18)
C72 C68 C75 103.82(17)
C69 C68 C75 113.91(17)
C47 C43 C42 116.70(19)
C47 C43 C44 100.52(19)
C42 C43 C44 109.47(16)
C47 C43 C50 105.34(18)
C42 C43 C50 111.3(2)
C44 C43 C50 113.18(18)
C34 C49 H49A 109.5
C34 C49 H49B 109.5
H49A C49 H49B 109.5
C34 C49 H49C 109.5
H49A C49 H49C 109.5
H49B C49 H49C 109.5
C69 C64 C63 111.98(16)
C69 C64 C65 108.28(14)
C63 C64 C65 111.01(16)
C69 C64 H64 108.5
C63 C64 H64 108.5
C65 C64 H64 108.5
C37 C38 C39 112.45(17)
C37 C38 H38A 109.1
C39 C38 H38A 109.1
C37 C38 H38B 109.1
C39 C38 H38B 109.1
H38A C38 H38B 107.8
C3 C2 C1 121.40(19)
C3 C2 H2 119.3
C1 C2 H2 119.3
C64 C69 C68 113.31(16)
C64 C69 C70 120.46(18)
C68 C69 C70 104.25(17)
C64 C69 H69 105.9
C68 C69 H69 105.9
C70 C69 H69 105.9
C35 C36 C31 110.52(14)
C35 C36 H36A 109.5
C31 C36 H36A 109.5
C35 C36 H36B 109.5
C31 C36 H36B 109.5
H36A C36 H36B 108.1
C63 C62 C60 110.78(17)
C63 C62 H62A 109.5
C60 C62 H62A 109.5
C63 C62 H62B 109.5
C60 C62 H62B 109.5
H62A C62 H62B 108.1
C27 C28 C29 118.71(17)
C27 C28 H28 120.6
C29 C28 H28 120.6
C17 C18 C22 116.87(19)
C17 C18 C25 111.3(2)
C22 C18 C25 104.85(18)
C17 C18 C19 109.41(17)
C22 C18 C19 100.8(2)
C25 C18 C19 113.23(18)
C67 C66 C65 113.76(17)
C67 C66 H66A 108.8
C65 C66 H66A 108.8
C67 C66 H66B 108.8
C65 C66 H66B 108.8
H66A C66 H66B 107.7
C68 C67 C66 110.68(16)
C68 C67 H67A 109.5
C66 C67 H67A 109.5
C68 C67 H67B 109.5
C66 C67 H67B 109.5
H67A C67 H67B 108.1
C18 C25 H25A 109.5
C18 C25 H25B 109.5
H25A C25 H25B 109.5
C18 C25 H25C 109.5
H25A C25 H25C 109.5
H25B C25 H25C 109.5
C68 C75 H75A 109.5
C68 C75 H75B 109.5
H75A C75 H75B 109.5
C68 C75 H75C 109.5
H75A C75 H75C 109.5
H75B C75 H75C 109.5
C55 C56 C61 113.23(16)
C55 C56 C57 112.30(18)
C61 C56 C57 109.83(17)
C55 C56 H56 107.0
C61 C56 H56 107.0
C57 C56 H56 107.0
N3 C51 C52 118.7(2)
N3 C51 C73 115.81(19)
C52 C51 C73 125.5(2)
C43 C50 H50A 109.5
C43 C50 H50B 109.5
H50A C50 H50B 109.5
C43 C50 H50C 109.5
H50A C50 H50C 109.5
H50B C50 H50C 109.5
C2 C3 C4 119.08(19)
C2 C3 H3 120.5
C4 C3 H3 120.5
C43 C42 C41 110.36(16)
C43 C42 H42A 109.6
C41 C42 H42A 109.6
C43 C42 H42B 109.6
C41 C42 H42B 109.6
H42A C42 H42B 108.1
C54 C55 N3 118.40(19)
C54 C55 C56 125.5(2)
N3 C55 C56 116.12(16)
C55 C54 C53 121.7(2)
C55 C54 H54 119.2
C53 C54 H54 119.2
C53 C52 C51 121.2(2)
C53 C52 H52 119.4
C51 C52 H52 119.4
C56 C61 C60 111.43(16)
C56 C61 H61A 109.3
C60 C61 H61A 109.3
C56 C61 H61B 109.3
C60 C61 H61B 109.3
H61A C61 H61B 108.0
C58 C57 C56 110.79(17)
C58 C57 H57A 109.5
C56 C57 H57A 109.5
C58 C57 H57B 109.5
C56 C57 H57B 109.5
H57A C57 H57B 108.1
O6 C72 C71 125.6(2)
O6 C72 C68 127.0(2)
C71 C72 C68 107.4(2)
C62 C63 C64 113.07(17)
C62 C63 H63A 109.0
C64 C63 H63A 109.0
C62 C63 H63B 109.0
C64 C63 H63B 109.0
H63A C63 H63B 107.8
C21 C20 C19 102.9(2)
C21 C20 H20A 111.2
C19 C20 H20A 111.2
C21 C20 H20B 111.2
C19 C20 H20B 111.2
H20A C20 H20B 109.1
C1 C23 H23A 109.5
C1 C23 H23B 109.5
H23A C23 H23B 109.5
C1 C23 H23C 109.5
H23A C23 H23C 109.5
H23B C23 H23C 109.5
C26 C48 H48A 109.5
C26 C48 H48B 109.5
H48A C48 H48B 109.5
C26 C48 H48C 109.5
H48A C48 H48C 109.5
H48B C48 H48C 109.5
C71 C70 C69 102.0(2)
C71 C70 H70A 111.4
C69 C70 H70A 111.4
C71 C70 H70B 111.4
C69 C70 H70B 111.4
H70A C70 H70B 109.2
C46 C45 C44 102.7(2)
C46 C45 H45A 111.2
C44 C45 H45A 111.2
C46 C45 H45B 111.2
C44 C45 H45B 111.2
H45A C45 H45B 109.1
C59 C74 H74A 109.5
C59 C74 H74B 109.5
H74A C74 H74B 109.5
C59 C74 H74C 109.5
H74A C74 H74C 109.5
H74B C74 H74C 109.5
O4 C47 C43 126.1(3)
O4 C47 C46 125.6(2)
C43 C47 C46 108.2(2)
C47 C46 C45 106.4(2)
C47 C46 H46A 110.5
C45 C46 H46A 110.5
C47 C46 H46B 110.5
C45 C46 H46B 110.5
H46A C46 H46B 108.6
C51 C73 H73A 109.5
C51 C73 H73B 109.5
H73A C73 H73B 109.5
C51 C73 H73C 109.5
H73A C73 H73C 109.5
H73B C73 H73C 109.5
C52 C53 C54 118.7(2)
C52 C53 H53 120.6
C54 C53 H53 120.6
C20 C21 C22 106.6(2)
C20 C21 H21A 110.4
C22 C21 H21A 110.4
C20 C21 H21B 110.4
C22 C21 H21B 110.4
H21A C21 H21B 108.6
C72 C71 C70 106.9(2)
C72 C71 H71A 110.3
C70 C71 H71A 110.3
C72 C71 H71B 110.3
C70 C71 H71B 110.3
H71A C71 H71B 108.6
O2 C22 C18 126.1(3)
O2 C22 C21 126.3(3)
C18 C22 C21 107.6(2)

loop_
_geom_bond_atom_site_label_1
_geom_bond_atom_site_label_2
_geom_bond_distance
O3 N2 1.3004(18)
O1 N1 1.3032(19)
N1 C1 1.370(2)
N1 C5 1.380(2)
N2 C26 1.372(2)
N2 C30 1.382(2)
C15 C16 1.544(3)
C15 C14 1.548(2)
C15 C9 1.557(2)
C15 H15 0.9800
C8 C7 1.532(3)
C8 C9 1.537(2)
C8 H8A 0.9700
C8 H8B 0.9700
C9 C24 1.538(3)
C9 C10 1.557(2)
O5 N3 1.309(2)
C10 C11 1.519(3)
C10 C12 1.520(3)
C10 H10 0.9800
C34 C35 1.530(2)
C34 C49 1.537(3)
C34 C33 1.555(2)
C34 C40 1.555(2)
C5 C4 1.387(3)
C5 C6 1.493(2)
N3 C51 1.373(2)
N3 C55 1.375(3)
C40 C41 1.540(2)
C40 C39 1.549(2)
C40 H40 0.9800
C35 C36 1.529(2)
C35 H35A 0.9700
C35 H35B 0.9700
C30 C29 1.378(2)
C30 C31 1.507(2)
C32 C31 1.526(2)
C32 C33 1.526(2)
C32 H32A 0.9700
C32 H32B 0.9700
C19 C14 1.518(3)
C19 C20 1.539(3)
C19 C18 1.544(3)
C19 H19 0.9800
C39 C44 1.519(3)
C39 C38 1.532(3)
C39 H39 0.9800
C31 C36 1.535(2)
C31 H31 0.9800
C14 C13 1.531(3)
C14 H14 0.9800
C33 C37 1.523(3)
C33 H33 0.9800
C11 C6 1.523(2)
C11 H11A 0.9700
C11 H11B 0.9700
C29 C28 1.380(3)
C29 H29 0.9300
C4 C3 1.375(3)
C4 H4 0.9300
C1 C2 1.381(3)
C1 C23 1.480(3)
C60 C62 1.527(3)
C60 C61 1.528(3)
C60 C59 1.547(3)
C60 H60 0.9800
C24 H24A 0.9600
C24 H24B 0.9600
C24 H24C 0.9600
C41 C42 1.541(3)
C41 H41A 0.9700
C41 H41B 0.9700
C6 C7 1.539(3)
C6 H6 0.9800
C7 H7A 0.9700
C7 H7B 0.9700
C44 C45 1.534(3)
C44 C43 1.537(3)
C44 H44 0.9800
C58 C57 1.531(3)
C58 C59 1.532(3)
C58 H58A 0.9700
C58 H58B 0.9700
C12 C13 1.518(3)
C12 H12A 0.9700
C12 H12B 0.9700
C65 C66 1.540(3)
C65 C64 1.548(2)
C65 C59 1.557(2)
C65 H65 0.9800
C26 C27 1.375(3)
C26 C48 1.484(3)
C16 C17 1.538(3)
C16 H16A 0.9700
C16 H16B 0.9700
C37 C38 1.523(3)
C37 H37A 0.9700
C37 H37B 0.9700
C59 C74 1.543(3)
C27 C28 1.372(3)
C27 H27 0.9300
C17 C18 1.516(3)
C17 H17A 0.9700
C17 H17B 0.9700
C13 H13A 0.9700
C13 H13B 0.9700
C68 C67 1.515(3)
C68 C72 1.525(3)
C68 C69 1.526(3)
C68 C75 1.541(3)
C43 C47 1.514(3)
C43 C42 1.518(3)
C43 C50 1.540(3)
C49 H49A 0.9600
C49 H49B 0.9600
C49 H49C 0.9600
C64 C69 1.515(3)
C64 C63 1.531(3)
C64 H64 0.9800
C38 H38A 0.9700
C38 H38B 0.9700
C2 C3 1.364(3)
C2 H2 0.9300
O4 C47 1.212(3)
C69 C70 1.540(3)
C69 H69 0.9800
C36 H36A 0.9700
C36 H36B 0.9700
C62 C63 1.511(3)
C62 H62A 0.9700
C62 H62B 0.9700
C28 H28 0.9300
C18 C22 1.521(3)
C18 C25 1.537(3)
O6 C72 1.202(3)
C66 C67 1.535(3)
C66 H66A 0.9700
C66 H66B 0.9700
C67 H67A 0.9700
C67 H67B 0.9700
C25 H25A 0.9600
C25 H25B 0.9600
C25 H25C 0.9600
C75 H75A 0.9600
C75 H75B 0.9600
C75 H75C 0.9600
C56 C55 1.502(3)
C56 C61 1.520(3)
C56 C57 1.534(3)
C56 H56 0.9800
C51 C52 1.385(3)
C51 C73 1.483(3)
C50 H50A 0.9600
C50 H50B 0.9600
C50 H50C 0.9600
C3 H3 0.9300
C42 H42A 0.9700
C42 H42B 0.9700
C55 C54 1.374(3)
C54 C53 1.376(3)
C54 H54 0.9300
C52 C53 1.360(4)
C52 H52 0.9300
C61 H61A 0.9700
C61 H61B 0.9700
C57 H57A 0.9700
C57 H57B 0.9700
C72 C71 1.516(4)
C63 H63A 0.9700
C63 H63B 0.9700
C20 C21 1.515(4)
C20 H20A 0.9700
C20 H20B 0.9700
C23 H23A 0.9600
C23 H23B 0.9600
C23 H23C 0.9600
C48 H48A 0.9600
C48 H48B 0.9600
C48 H48C 0.9600
C70 C71 1.533(4)
C70 H70A 0.9700
C70 H70B 0.9700
C45 C46 1.530(4)
C45 H45A 0.9700
C45 H45B 0.9700
O2 C22 1.202(3)
C74 H74A 0.9600
C74 H74B 0.9600
C74 H74C 0.9600
C47 C46 1.516(4)
C46 H46A 0.9700
C46 H46B 0.9700
C73 H73A 0.9600
C73 H73B 0.9600
C73 H73C 0.9600
C53 H53 0.9300
C21 C22 1.526(5)
C21 H21A 0.9700
C21 H21B 0.9700
C71 H71A 0.9700
C71 H71B 0.9700

loop_
_geom_torsion_atom_site_label_1
_geom_torsion_atom_site_label_2
_geom_torsion_atom_site_label_3
_geom_torsion_atom_site_label_4
_geom_torsion
C7 C8 C9 C24 -67.3(2)
C7 C8 C9 C15 171.03(15)
C7 C8 C9 C10 54.38(19)
C16 C15 C9 C8 59.17(19)
C14 C15 C9 C8 -172.41(15)
C16 C15 C9 C24 -61.6(2)
C14 C15 C9 C24 66.77(19)
C16 C15 C9 C10 175.70(15)
C14 C15 C9 C10 -55.89(18)
C8 C9 C10 C11 -54.31(19)
C24 C9 C10 C11 65.5(2)
C15 C9 C10 C11 -172.86(14)
C8 C9 C10 C12 176.72(17)
C24 C9 C10 C12 -63.5(2)
C15 C9 C10 C12 58.2(2)
O1 N1 C5 C4 -178.31(18)
C1 N1 C5 C4 1.4(3)
O1 N1 C5 C6 1.0(3)
C1 N1 C5 C6 -179.28(17)
C35 C34 C40 C41 58.57(19)
C49 C34 C40 C41 -61.9(2)
C33 C34 C40 C41 175.40(15)
C35 C34 C40 C39 -173.06(15)
C49 C34 C40 C39 66.47(19)
C33 C34 C40 C39 -56.24(18)
C49 C34 C35 C36 -68.1(2)
C33 C34 C35 C36 53.87(19)
C40 C34 C35 C36 170.38(15)
O3 N2 C30 C29 -178.60(18)
C26 N2 C30 C29 -0.4(3)
O3 N2 C30 C31 1.3(2)
C26 N2 C30 C31 179.49(17)
C41 C40 C39 C44 -52.6(2)
C34 C40 C39 C44 177.98(15)
C41 C40 C39 C38 -176.24(17)
C34 C40 C39 C38 54.3(2)
C29 C30 C31 C32 19.7(3)
N2 C30 C31 C32 -160.25(17)
C29 C30 C31 C36 -104.8(2)
N2 C30 C31 C36 75.3(2)
C33 C32 C31 C30 177.00(15)
C33 C32 C31 C36 -57.6(2)
C20 C19 C14 C13 -54.5(3)
C18 C19 C14 C13 -178.47(17)
C20 C19 C14 C15 -177.58(18)
C18 C19 C14 C15 58.4(2)
C16 C15 C14 C19 -53.0(2)
C9 C15 C14 C19 177.53(15)
C16 C15 C14 C13 -176.49(17)
C9 C15 C14 C13 54.1(2)
C31 C32 C33 C37 -173.65(17)
C31 C32 C33 C34 57.8(2)
C35 C34 C33 C37 177.25(16)
C49 C34 C33 C37 -62.9(2)
C40 C34 C33 C37 58.88(19)
C35 C34 C33 C32 -54.06(19)
C49 C34 C33 C32 65.8(2)
C40 C34 C33 C32 -172.43(15)
C12 C10 C11 C6 -173.86(17)
C9 C10 C11 C6 57.6(2)
N2 C30 C29 C28 -0.6(3)
C31 C30 C29 C28 179.5(2)
N1 C5 C4 C3 -0.6(3)
C6 C5 C4 C3 -179.8(2)
O1 N1 C1 C2 178.8(2)
C5 N1 C1 C2 -0.9(3)
O1 N1 C1 C23 -0.5(3)
C5 N1 C1 C23 179.8(2)
C39 C40 C41 C42 51.2(2)
C34 C40 C41 C42 179.92(16)
N1 C5 C6 C11 -162.00(17)
C4 C5 C6 C11 17.2(3)
N1 C5 C6 C7 72.7(2)
C4 C5 C6 C7 -108.1(2)
C10 C11 C6 C5 176.85(16)
C10 C11 C6 C7 -56.5(2)
C9 C8 C7 C6 -57.2(2)
C5 C6 C7 C8 -176.47(15)
C11 C6 C7 C8 55.7(2)
C38 C39 C44 C45 -53.1(3)
C40 C39 C44 C45 -176.4(2)
C38 C39 C44 C43 -177.82(17)
C40 C39 C44 C43 58.9(2)
C11 C10 C12 C13 172.20(18)
C9 C10 C12 C13 -58.7(2)
O3 N2 C26 C27 179.46(19)
C30 N2 C26 C27 1.3(3)
O3 N2 C26 C48 0.4(3)
C30 N2 C26 C48 -177.81(18)
C14 C15 C16 C17 52.2(2)
C9 C15 C16 C17 -178.93(15)
C32 C33 C37 C38 172.07(18)
C34 C33 C37 C38 -58.9(2)
C57 C58 C59 C74 -68.5(2)
C57 C58 C59 C60 53.8(2)
C57 C58 C59 C65 169.83(17)
C62 C60 C59 C58 177.20(17)
C61 C60 C59 C58 -53.7(2)
C62 C60 C59 C74 -62.2(2)
C61 C60 C59 C74 67.0(2)
C62 C60 C59 C65 58.8(2)
C61 C60 C59 C65 -172.03(15)
C66 C65 C59 C58 57.6(2)
C64 C65 C59 C58 -173.24(16)
C66 C65 C59 C74 -63.5(2)
C64 C65 C59 C74 65.7(2)
C66 C65 C59 C60 174.38(16)
C64 C65 C59 C60 -56.44(19)
N2 C26 C27 C28 -1.1(4)
C48 C26 C27 C28 177.9(2)
C15 C16 C17 C18 -53.4(2)
C10 C12 C13 C14 54.8(3)
C19 C14 C13 C12 -173.88(17)
C15 C14 C13 C12 -52.3(2)
C39 C44 C43 C47 175.15(18)
C45 C44 C43 C47 41.7(2)
C39 C44 C43 C42 -61.5(2)
C45 C44 C43 C42 165.14(19)
C39 C44 C43 C50 63.3(2)
C45 C44 C43 C50 -70.1(2)
C66 C65 C64 C69 -52.7(2)
C59 C65 C64 C69 177.10(15)
C66 C65 C64 C63 -176.00(16)
C59 C65 C64 C63 53.8(2)
C33 C37 C38 C39 54.6(3)
C44 C39 C38 C37 -174.29(18)
C40 C39 C38 C37 -52.4(2)
N1 C1 C2 C3 -0.4(4)
C23 C1 C2 C3 178.8(3)
C63 C64 C69 C68 -178.46(17)
C65 C64 C69 C68 58.8(2)
C63 C64 C69 C70 -54.1(3)
C65 C64 C69 C70 -176.84(18)
C67 C68 C69 C64 -61.0(2)
C72 C68 C69 C64 174.45(16)
C75 C68 C69 C64 63.6(2)
C67 C68 C69 C70 166.22(18)
C72 C68 C69 C70 41.7(2)
C75 C68 C69 C70 -69.2(2)
C34 C35 C36 C31 -57.2(2)
C30 C31 C36 C35 -176.46(15)
C32 C31 C36 C35 56.9(2)
C61 C60 C62 C63 171.92(19)
C59 C60 C62 C63 -58.7(2)
C26 C27 C28 C29 0.2(4)
C30 C29 C28 C27 0.7(4)
C16 C17 C18 C22 169.3(2)
C16 C17 C18 C25 -70.3(2)
C16 C17 C18 C19 55.6(2)
C14 C19 C18 C17 -60.8(2)
C20 C19 C18 C17 165.84(19)
C14 C19 C18 C22 175.52(17)
C20 C19 C18 C22 42.1(2)
C14 C19 C18 C25 64.1(2)
C20 C19 C18 C25 -69.3(2)
C64 C65 C66 C67 51.3(2)
C59 C65 C66 C67 -178.97(15)
C72 C68 C67 C66 169.74(19)
C69 C68 C67 C66 54.9(2)
C75 C68 C67 C66 -71.6(2)
C65 C66 C67 C68 -52.0(2)
O5 N3 C51 C52 177.9(2)
C55 N3 C51 C52 -1.8(4)
O5 N3 C51 C73 -0.4(3)
C55 N3 C51 C73 179.9(2)
C1 C2 C3 C4 1.2(4)
C5 C4 C3 C2 -0.7(4)
C47 C43 C42 C41 169.0(2)
C44 C43 C42 C41 55.7(2)
C50 C43 C42 C41 -70.1(2)
C40 C41 C42 C43 -52.6(2)
O5 N3 C55 C54 -176.9(2)
C51 N3 C55 C54 2.8(4)
O5 N3 C55 C56 2.9(3)
C51 N3 C55 C56 -177.3(2)
C61 C56 C55 C54 17.0(3)
C57 C56 C55 C54 -108.1(3)
C61 C56 C55 N3 -162.9(2)
C57 C56 C55 N3 72.0(3)
N3 C55 C54 C53 -1.1(4)
C56 C55 C54 C53 179.0(3)
N3 C51 C52 C53 -0.9(4)
C73 C51 C52 C53 177.2(3)
C55 C56 C61 C60 176.99(17)
C57 C56 C61 C60 -56.6(2)
C62 C60 C61 C56 -173.77(18)
C59 C60 C61 C56 57.2(2)
C59 C58 C57 C56 -56.6(2)
C55 C56 C57 C58 -177.22(17)
C61 C56 C57 C58 55.8(2)
C67 C68 C72 O6 32.4(3)
C69 C68 C72 O6 151.8(2)
C75 C68 C72 O6 -89.8(3)
C67 C68 C72 C71 -147.1(2)
C69 C68 C72 C71 -27.8(2)
C75 C68 C72 C71 90.6(2)
C60 C62 C63 C64 53.7(3)
C69 C64 C63 C62 -172.46(18)
C65 C64 C63 C62 -51.3(2)
C14 C19 C20 C21 -168.3(2)
C18 C19 C20 C21 -40.0(2)
C64 C69 C70 C71 -168.1(2)
C68 C69 C70 C71 -39.6(2)
C39 C44 C45 C46 -166.5(2)
C43 C44 C45 C46 -38.0(3)
C42 C43 C47 O4 31.5(4)
C44 C43 C47 O4 149.7(3)
C50 C43 C47 O4 -92.5(3)
C42 C43 C47 C46 -148.0(2)
C44 C43 C47 C46 -29.8(3)
C50 C43 C47 C46 88.0(3)
O4 C47 C46 C45 -172.5(3)
C43 C47 C46 C45 7.0(3)
C44 C45 C46 C47 18.9(3)
C51 C52 C53 C54 2.6(5)
C55 C54 C53 C52 -1.5(5)
C19 C20 C21 C22 21.8(3)
O6 C72 C71 C70 -175.9(2)
C68 C72 C71 C70 3.7(3)
C69 C70 C71 C72 21.7(3)
C17 C18 C22 O2 32.3(4)
C25 C18 C22 O2 -91.5(3)
C19 C18 C22 O2 150.8(3)
C17 C18 C22 C21 -147.1(2)
C25 C18 C22 C21 89.1(3)
C19 C18 C22 C21 -28.6(2)
C20 C21 C22 O2 -174.8(3)
C20 C21 C22 C18 4.5(3)
